data_8105007
loop_
_publ_author_name
'Zhang, Qi-Long'
'Xie, Hai-Fang'
'Yu, Qing'
'Yang, Xiao-Sheng'

_publ_section_title
;
 Crystal structure of 3-(3-(pyridin-3-yl)ureido)benzoic acid, C13H11N3O3
;
_journal_issue 1
_journal_name_full 'Zeitschrift f\"ur Kristallographie - New Crystal Structures'
_journal_page_first 35
_journal_page_last 36
_journal_paper_doi 10.1515/ncrs-2019-0454
_journal_volume 235
_journal_year 2019
_chemical_formula_moiety 'C13 H11 N3 O3'
_chemical_formula_sum 'C13 H11 N3 O3'
_chemical_formula_weight 257.25
_space_group_crystal_system orthorhombic
_space_group_IT_number 33
_space_group_name_Hall 'P 2c -2n'
_space_group_name_H-M_alt 'P n a 21'
_atom_sites_solution_hydrogens geom
_cell_angle_alpha 90
_cell_angle_beta 90
_cell_angle_gamma 90
_cell_formula_units_Z 4
_cell_length_a 9.2062(6)
_cell_length_b 11.5258(7)
_cell_length_c 11.5263(7)
_cell_measurement_reflns_used 1550
_cell_measurement_temperature 293(2)
_cell_measurement_theta_max 26.20
_cell_measurement_theta_min 2.65
_cell_volume 1223.04(13)
_computing_cell_refinement 'SAINT (Brucker, 2012)[2]'
_computing_data_collection 'APEX2 (Brucker, 2012)[2]'
_computing_data_reduction 'SAINT (Brucker, 2012)[2]'
_computing_molecular_graphics 'Diamond 4.0[4]'
_computing_publication_material 'Olex2 (Dolomanov et al., 2009)[1]'
_computing_structure_refinement 'ShelXL (Sheldrick, 2015)[3]'
_diffrn_ambient_temperature 293(2)
_diffrn_measured_fraction_theta_full 1.000
_diffrn_measured_fraction_theta_max 1.000
_diffrn_measurement_device_type 'CCD area detector'
_diffrn_measurement_method 'phi and omega scans'
_diffrn_radiation_monochromator graphite
_diffrn_radiation_type MoK\a
_diffrn_radiation_wavelength 0.71073
_diffrn_reflns_av_R_equivalents 0.0301
_diffrn_reflns_av_unetI/netI 0.0272
_diffrn_reflns_Laue_measured_fraction_full 1.000
_diffrn_reflns_Laue_measured_fraction_max 1.000
_diffrn_reflns_limit_h_max 10
_diffrn_reflns_limit_h_min -10
_diffrn_reflns_limit_k_max 13
_diffrn_reflns_limit_k_min -13
_diffrn_reflns_limit_l_max 13
_diffrn_reflns_limit_l_min -12
_diffrn_reflns_number 7453
_diffrn_reflns_point_group_measured_fraction_full 0.945
_diffrn_reflns_point_group_measured_fraction_max 0.945
_diffrn_reflns_theta_full 24.956
_diffrn_reflns_theta_max 24.956
_diffrn_reflns_theta_min 2.499
_exptl_absorpt_coefficient_mu 0.102
_exptl_absorpt_correction_T_max 0.9788
_exptl_absorpt_correction_T_min 0.9749
_exptl_absorpt_correction_type multi-scan
_exptl_crystal_colour COLOURLESS
_exptl_crystal_density_diffrn 1.397
_exptl_crystal_description BLOCK
_exptl_crystal_F_000 536
_exptl_crystal_size_max 0.25
_exptl_crystal_size_mid 0.23
_exptl_crystal_size_min 0.21
_refine_diff_density_max 0.143
_refine_diff_density_min -0.177
_refine_diff_density_rms 0.034
_refine_ls_abs_structure_details
;
 Flack x determined using 692 quotients [(I+)-(I-)]/[(I+)+(I-)]
 (Parsons, Flack and Wagner, Acta Cryst. B69 (2013) 249-259).
;
_refine_ls_abs_structure_Flack 0.7(7)
_refine_ls_extinction_coef .
_refine_ls_extinction_method none
_refine_ls_goodness_of_fit_ref 1.042
_refine_ls_hydrogen_treatment constr
_refine_ls_matrix_type full
_refine_ls_number_parameters 172
_refine_ls_number_reflns 2045
_refine_ls_number_restraints 1
_refine_ls_restrained_S_all 1.041
_refine_ls_R_factor_all 0.0461
_refine_ls_R_factor_gt 0.0377
_refine_ls_shift/su_max 0.000
_refine_ls_shift/su_mean 0.000
_refine_ls_structure_factor_coef Fsqd
_refine_ls_weighting_details 'w=1/[\s^2^(Fo^2^)+(0.0573P)^2^+0.1186P] where P=(Fo^2^+2Fc^2^)/3'
_refine_ls_weighting_scheme calc
_refine_ls_wR_factor_gt 0.0961
_refine_ls_wR_factor_ref 0.1006
_reflns_Friedel_coverage 0.794
_reflns_Friedel_fraction_full 0.884
_reflns_Friedel_fraction_max 0.884
_reflns_number_gt 1794
_reflns_number_total 2045
_reflns_threshold_expression 'I > 2\s(I)'
_cod_data_source_file suppl_ncrs-2019-0454_suppl.cif
_cod_data_source_block a
_cod_database_code 8105007
_shelx_space_group_comment
;
The symmetry employed for this shelxl refinement is uniquely defined
by the following loop, which should always be used as a source of
symmetry information in preference to the above space-group names.
They are only intended as comments.
;
_shelx_estimated_absorpt_t_max 0.979
_shelx_estimated_absorpt_t_min 0.975
_olex2_refinement_description
;
1. Fixed Uiso
 At 1.2 times of:
  All C(H) groups, All N(H) groups
 At 1.5 times of:
  All O(H) groups
2.a Aromatic/amide H refined with riding coordinates:
 C3(H3), C5(H5), C6(H6), C7(H7), C10(H10), C11(H11), C12(H12), C13(H13),
 N1(H1), N2(H2)
2.b Tetrahedral OH refined with riding coordinates:
 O1(H1A)
;

loop_
_space_group_symop_operation_xyz
'x, y, z'
'-x, -y, z+1/2'
'-x+1/2, y+1/2, z+1/2'
'x+1/2, -y+1/2, z'

loop_
_atom_site_label
_atom_site_type_symbol
_atom_site_fract_x
_atom_site_fract_y
_atom_site_fract_z
_atom_site_U_iso_or_equiv
_atom_site_adp_type
_atom_site_occupancy
_atom_site_site_symmetry_order
_atom_site_calc_flag
_atom_site_refinement_flags_posn
_atom_site_refinement_flags_adp
_atom_site_refinement_flags_occupancy
_atom_site_disorder_assembly
_atom_site_disorder_group
C1 C 0.6841(4) 0.5287(3) -0.2727(3) 0.0476(9) Uani 1 1 d . . . . .
C2 C 0.5343(4) 0.5312(3) -0.2218(3) 0.0399(8) Uani 1 1 d . . . . .
C3 C 0.4749(3) 0.4302(3) -0.1753(3) 0.0374(7) Uani 1 1 d . . . . .
H3 H 0.5265 0.3609 -0.1794 0.045 Uiso 1 1 calc R . . . .
C4 C 0.3390(3) 0.4325(3) -0.1230(3) 0.0361(7) Uani 1 1 d . . . . .
C5 C 0.2613(4) 0.5353(3) -0.1212(3) 0.0510(10) Uani 1 1 d . . . . .
H5 H 0.1693 0.5375 -0.0881 0.061 Uiso 1 1 calc R . . . .
C6 C 0.3208(5) 0.6346(3) -0.1688(4) 0.0613(11) Uani 1 1 d . . . . .
H6 H 0.2686 0.7037 -0.1671 0.074 Uiso 1 1 calc R . . . .
C7 C 0.4573(5) 0.6320(3) -0.2187(3) 0.0532(10) Uani 1 1 d . . . . .
H7 H 0.4966 0.6993 -0.2502 0.064 Uiso 1 1 calc R . . . .
C8 C 0.3463(3) 0.2411(3) -0.0308(3) 0.0338(6) Uani 1 1 d . . . . .
C9 C 0.3070(3) 0.0487(3) 0.0550(3) 0.0348(7) Uani 1 1 d . . . . .
C10 C 0.4423(4) 0.0318(3) 0.1048(3) 0.0449(9) Uani 1 1 d . . . . .
H10 H 0.5042 0.0950 0.1131 0.054 Uiso 1 1 calc R . . . .
C11 C 0.3976(4) -0.1629(3) 0.1312(4) 0.0578(10) Uani 1 1 d . . . . .
H11 H 0.4304 -0.2358 0.1538 0.069 Uiso 1 1 calc R . . . .
C12 C 0.2598(4) -0.1524(3) 0.0886(4) 0.0539(10) Uani 1 1 d . . . . .
H12 H 0.1979 -0.2161 0.0868 0.065 Uiso 1 1 calc R . . . .
C13 C 0.2141(4) -0.0459(3) 0.0486(3) 0.0442(8) Uani 1 1 d . . . . .
H13 H 0.1215 -0.0374 0.0175 0.053 Uiso 1 1 calc R . . . .
N1 N 0.2743(3) 0.3323(2) -0.0772(2) 0.0384(6) Uani 1 1 d . . . . .
H1 H 0.1810 0.3286 -0.0787 0.046 Uiso 1 1 calc R . . . .
N2 N 0.2597(3) 0.1570(2) 0.0141(2) 0.0370(6) Uani 1 1 d . . . . .
H2 H 0.1682 0.1713 0.0178 0.044 Uiso 1 1 calc R . . . .
N3 N 0.4868(3) -0.0725(3) 0.1415(3) 0.0543(9) Uani 1 1 d . . . . .
O1 O 0.7452(3) 0.4245(2) -0.2736(3) 0.0641(9) Uani 1 1 d . . . . .
H1A H 0.8266 0.4289 -0.3023 0.096 Uiso 1 1 calc R . . . .
O2 O 0.7441(3) 0.6134(2) -0.3080(3) 0.0695(9) Uani 1 1 d . . . . .
O3 O 0.4798(2) 0.23308(19) -0.0301(3) 0.0527(7) Uani 1 1 d . . . . .

loop_
_atom_site_aniso_label
_atom_site_aniso_U_11
_atom_site_aniso_U_22
_atom_site_aniso_U_33
_atom_site_aniso_U_23
_atom_site_aniso_U_13
_atom_site_aniso_U_12
C1 0.047(2) 0.0444(19) 0.051(2) 0.0022(16) 0.0044(17) -0.0086(17)
C2 0.0425(19) 0.0417(18) 0.0357(18) 0.0021(15) 0.0004(14) -0.0120(15)
C3 0.0348(17) 0.0388(16) 0.0387(17) 0.0043(14) -0.0003(15) -0.0052(13)
C4 0.0333(17) 0.0364(16) 0.0386(17) 0.0051(14) -0.0037(14) -0.0044(13)
C5 0.047(2) 0.048(2) 0.058(2) 0.0079(18) 0.0058(18) 0.0054(15)
C6 0.066(3) 0.0380(18) 0.079(3) 0.010(2) 0.007(2) 0.0135(18)
C7 0.060(3) 0.0423(19) 0.057(2) 0.0065(17) 0.0032(18) -0.0095(18)
C8 0.0194(13) 0.0364(14) 0.0454(15) 0.0002(14) -0.0003(13) -0.0006(12)
C9 0.0286(15) 0.0385(16) 0.0371(16) 0.0076(13) 0.0028(14) 0.0067(13)
C10 0.0340(18) 0.0460(18) 0.055(2) 0.0089(17) -0.0049(15) 0.0045(14)
C11 0.057(2) 0.0421(19) 0.074(3) 0.0199(19) 0.005(2) 0.0064(16)
C12 0.051(2) 0.044(2) 0.067(3) 0.0122(19) -0.0016(18) -0.0050(16)
C13 0.0361(18) 0.0445(18) 0.052(2) 0.0083(15) -0.0035(17) -0.0031(15)
N1 0.0201(11) 0.0412(14) 0.0538(17) 0.0111(13) 0.0009(11) -0.0030(11)
N2 0.0193(12) 0.0368(13) 0.0549(17) 0.0096(13) -0.0010(10) 0.0012(11)
N3 0.0357(16) 0.0573(18) 0.070(2) 0.0214(17) -0.0059(15) 0.0093(14)
O1 0.0450(16) 0.0457(14) 0.101(2) 0.0074(16) 0.0298(15) -0.0050(12)
O2 0.0610(19) 0.0496(15) 0.098(2) 0.0134(16) 0.0292(16) -0.0147(13)
O3 0.0179(10) 0.0514(13) 0.0887(18) 0.0179(14) 0.0009(12) 0.0009(10)

loop_
_atom_type_symbol
_atom_type_description
_atom_type_scat_dispersion_real
_atom_type_scat_dispersion_imag
_atom_type_scat_source
C C 0.0033 0.0016 'International Tables Vol C Tables 4.2.6.8 and 6.1.1.4'
H H 0.0000 0.0000 'International Tables Vol C Tables 4.2.6.8 and 6.1.1.4'
N N 0.0061 0.0033 'International Tables Vol C Tables 4.2.6.8 and 6.1.1.4'
O O 0.0106 0.0060 'International Tables Vol C Tables 4.2.6.8 and 6.1.1.4'

loop_
_geom_angle_atom_site_label_1
_geom_angle_atom_site_label_2
_geom_angle_atom_site_label_3
_geom_angle
_geom_angle_site_symmetry_1
_geom_angle_site_symmetry_3
O1 C1 C2 114.3(3) . .
O2 C1 C2 122.9(3) . .
O2 C1 O1 122.8(3) . .
C3 C2 C1 119.7(3) . .
C7 C2 C1 120.4(3) . .
C7 C2 C3 119.9(3) . .
C2 C3 H3 119.9 . .
C4 C3 C2 120.3(3) . .
C4 C3 H3 119.9 . .
C3 C4 N1 122.1(3) . .
C5 C4 C3 119.2(3) . .
C5 C4 N1 118.6(3) . .
C4 C5 H5 120.0 . .
C6 C5 C4 119.9(4) . .
C6 C5 H5 120.0 . .
C5 C6 H6 119.8 . .
C5 C6 C7 120.5(3) . .
C7 C6 H6 119.8 . .
C2 C7 C6 120.2(3) . .
C2 C7 H7 119.9 . .
C6 C7 H7 119.9 . .
N1 C8 N2 114.7(2) . .
O3 C8 N1 123.3(3) . .
O3 C8 N2 122.0(3) . .
C10 C9 C13 117.8(3) . .
C10 C9 N2 122.8(3) . .
C13 C9 N2 119.3(3) . .
C9 C10 H10 118.9 . .
N3 C10 C9 122.2(3) . .
N3 C10 H10 118.9 . .
C12 C11 H11 118.8 . .
N3 C11 H11 118.8 . .
N3 C11 C12 122.4(3) . .
C11 C12 H12 120.5 . .
C11 C12 C13 118.9(3) . .
C13 C12 H12 120.5 . .
C9 C13 H13 120.2 . .
C12 C13 C9 119.6(3) . .
C12 C13 H13 120.2 . .
C4 N1 H1 117.3 . .
C8 N1 C4 125.5(2) . .
C8 N1 H1 117.3 . .
C8 N2 C9 125.5(2) . .
C8 N2 H2 117.2 . .
C9 N2 H2 117.2 . .
C11 N3 C10 119.0(3) . .
C1 O1 H1A 109.5 . .

loop_
_geom_bond_atom_site_label_1
_geom_bond_atom_site_label_2
_geom_bond_distance
_geom_bond_site_symmetry_2
C1 C2 1.499(5) .
C1 O1 1.326(4) .
C1 O2 1.193(4) .
C2 C3 1.394(4) .
C2 C7 1.362(5) .
C3 H3 0.9300 .
C3 C4 1.389(4) .
C4 C5 1.384(5) .
C4 N1 1.402(4) .
C5 H5 0.9300 .
C5 C6 1.382(5) .
C6 H6 0.9300 .
C6 C7 1.383(6) .
C7 H7 0.9300 .
C8 N1 1.353(4) .
C8 N2 1.357(4) .
C8 O3 1.233(3) .
C9 C10 1.385(5) .
C9 C13 1.387(5) .
C9 N2 1.404(4) .
C10 H10 0.9300 .
C10 N3 1.339(4) .
C11 H11 0.9300 .
C11 C12 1.366(5) .
C11 N3 1.332(5) .
C12 H12 0.9300 .
C12 C13 1.377(5) .
C13 H13 0.9300 .
N1 H1 0.8600 .
N2 H2 0.8600 .
O1 H1A 0.8200 .

loop_
_geom_hbond_atom_site_label_D
_geom_hbond_atom_site_label_H
_geom_hbond_atom_site_label_A
_geom_hbond_distance_DH
_geom_hbond_distance_HA
_geom_hbond_distance_DA
_geom_hbond_angle_DHA
_geom_hbond_site_symmetry_A
C3 H3 O3 0.93 2.31 2.822(4) 114.6 .
N1 H1 O3 0.86 2.06 2.866(3) 155.4 4_455
N2 H2 O3 0.86 2.13 2.916(3) 152.3 4_455
O1 H1A N3 0.82 1.84 2.654(4) 174.8 3_654
